data_7716251
loop_
_publ_author_name
'Kao, Cheng-Po'
'Lee, Jhen-Yi'
'Tang, Min-Cheng'
'Lee, Hon Man'

_publ_section_title
;
 Design and synthesis of versatile ligand precursors based on phosphonium
 ylides for palladalactam formation and catalytic investigation.
;
_journal_issue 25
_journal_name_full 'Dalton transactions (Cambridge, England : 2003)'
_journal_page_first 10475
_journal_page_last 10485
_journal_paper_doi 10.1039/d4dt00862f
_journal_volume 53
_journal_year 2024
_chemical_formula_moiety 'C34 H32 Cl N2 O4 P Pd'
_chemical_formula_sum 'C34 H32 Cl N2 O4 P Pd'
_chemical_formula_weight 705.43
_space_group_crystal_system monoclinic
_space_group_IT_number 14
_space_group_name_Hall '-P 2yn'
_space_group_name_H-M_alt 'P 1 21/n 1'
_atom_sites_solution_hydrogens geom
_atom_sites_solution_primary dual
_audit_creation_date 2022-04-19
_audit_creation_method
;
Olex2 1.5
(compiled 2022.04.07 svn.rca3783a0 for OlexSys, GUI svn.r6498)
;
_audit_update_record
;
2024-03-15 deposited with the CCDC.	2024-05-30 downloaded from the CCDC.
;
_cell_angle_alpha 90
_cell_angle_beta 98.1770(10)
_cell_angle_gamma 90
_cell_formula_units_Z 4
_cell_length_a 17.4769(2)
_cell_length_b 10.10810(10)
_cell_length_c 17.5375(3)
_cell_measurement_reflns_used 9665
_cell_measurement_temperature 99.99(10)
_cell_measurement_theta_max 74.4370
_cell_measurement_theta_min 3.3050
_cell_volume 3066.65(7)
_computing_cell_refinement 'CrysAlisPro 1.171.42.51a (Rigaku OD, 2022)'
_computing_data_collection 'CrysAlisPro 1.171.42.51a (Rigaku OD, 2022)'
_computing_data_reduction 'CrysAlisPro 1.171.42.51a (Rigaku OD, 2022)'
_computing_molecular_graphics 'Olex2 1.5 (Dolomanov et al., 2009)'
_computing_publication_material 'Olex2 1.5 (Dolomanov et al., 2009)'
_computing_structure_refinement 'SHELXL 2018/3 (Sheldrick, 2015)'
_computing_structure_solution 'SHELXT 2018/2 (Sheldrick, 2018)'
_diffrn_ambient_environment N~2~
_diffrn_ambient_temperature 99.99(10)
_diffrn_detector 'Hybrid Pixel Array Detector'
_diffrn_detector_area_resol_mean 10.0000
_diffrn_detector_type 'HyPix-Arc 150'
_diffrn_measured_fraction_theta_full 0.999
_diffrn_measured_fraction_theta_max 0.953
_diffrn_measurement_details
;
List of Runs (angles in degrees, time in seconds):

  # Type    Start    End  Width  t~exp~   \w     \q     \k     \f   Frames
#--------------------------------------------------------------------------
  1  \w     69.00 103.00   0.50   10.00    --   56.31  15.00 120.00   68
  2  \w     14.00  39.00   0.50   10.00    --   56.31 -95.00-150.00   50
  3  \w     37.00  63.00   0.50   10.00    --   56.31  15.00-120.00   52
  4  \w     79.00 107.00   0.50   10.00    --   56.31  15.00-120.00   56
  5  \w    -43.00 -15.00   0.50   10.00    --  -59.30 125.00-180.00   56
  6  \w    -74.00 -48.00   0.50   10.00    --  -76.01 -15.00  60.00   52
  7  \w   -121.00 -51.00   0.50   10.00    --  -76.01 -15.00 -90.00  140
  8  \w    -92.00 -34.00   0.50   10.00    --  -76.01 111.00-120.00  116
  9  \w   -114.00 -55.00   0.50   10.00    --  -76.01 -15.00 -30.00  118
 10  \w   -120.00 -93.00   0.50   10.00    --  -76.01 -15.00  60.00   54
 11  \w     35.00  76.00   0.50   10.00    --   76.52 -95.00  30.00   82
 12  \w     38.00  79.00   0.50   10.00    --   76.52 -95.00  90.00   82
 13  \w     62.00  89.00   0.50   10.00    --   84.37 -95.00   0.00   54
 14  \w     51.00  91.00   0.50   10.00    --   84.37 -95.00 120.00   80
 15  \w     48.00 134.00   0.50   10.00    --   84.37  15.00 -30.00  172
 16  \w     56.00 135.00   0.50   10.00    --   84.37  15.00-120.00  158
 17  \w     59.00  85.00   0.50   10.00    --   84.37 -95.00-120.00   52
 18  \w     37.00  92.00   0.50   10.00    --   84.37-111.00 -30.00  110
;
_diffrn_measurement_device 'four-circle diffractometer'
_diffrn_measurement_device_type 'XtaLAB Synergy R, DW system, HyPix-Arc 150'
_diffrn_measurement_method '\w scans'
_diffrn_orient_matrix_type 'CrysAlisPro convention (1999,Acta A55,543-557)'
_diffrn_orient_matrix_UB_11 0.0699941000
_diffrn_orient_matrix_UB_12 -0.0528864000
_diffrn_orient_matrix_UB_13 -0.0350485000
_diffrn_orient_matrix_UB_21 0.0456075000
_diffrn_orient_matrix_UB_22 -0.0150057000
_diffrn_orient_matrix_UB_23 0.0814194000
_diffrn_orient_matrix_UB_31 -0.0308866000
_diffrn_orient_matrix_UB_32 -0.1420960000
_diffrn_orient_matrix_UB_33 0.0044811000
_diffrn_radiation_monochromator mirror
_diffrn_radiation_probe x-ray
_diffrn_radiation_type 'Cu K\a'
_diffrn_radiation_wavelength 1.54184
_diffrn_reflns_av_R_equivalents 0.0297
_diffrn_reflns_av_unetI/netI 0.0346
_diffrn_reflns_Laue_measured_fraction_full 0.999
_diffrn_reflns_Laue_measured_fraction_max 0.953
_diffrn_reflns_limit_h_max 21
_diffrn_reflns_limit_h_min -19
_diffrn_reflns_limit_k_max 9
_diffrn_reflns_limit_k_min -12
_diffrn_reflns_limit_l_max 21
_diffrn_reflns_limit_l_min -21
_diffrn_reflns_number 18536
_diffrn_reflns_point_group_measured_fraction_full 0.999
_diffrn_reflns_point_group_measured_fraction_max 0.953
_diffrn_reflns_theta_full 67.684
_diffrn_reflns_theta_max 75.086
_diffrn_reflns_theta_min 3.340
_diffrn_source 'Rotating-anode X-ray tube'
_diffrn_source_type 'Rigaku (Cu) X-ray Source'
_exptl_absorpt_coefficient_mu 6.517
_exptl_absorpt_correction_T_max 1.00000
_exptl_absorpt_correction_T_min 0.89852
_exptl_absorpt_correction_type multi-scan
_exptl_absorpt_process_details
;
CrysAlisPro 1.171.42.51a (Rigaku Oxford Diffraction, 2022)
Empirical absorption correction using spherical harmonics,
implemented in SCALE3 ABSPACK scaling algorithm.
;
_exptl_crystal_colour 'light yellow'
_exptl_crystal_colour_modifier light
_exptl_crystal_colour_primary yellow
_exptl_crystal_density_diffrn 1.528
_exptl_crystal_description needle
_exptl_crystal_F_000 1440
_exptl_crystal_size_max 0.2
_exptl_crystal_size_mid 0.01
_exptl_crystal_size_min 0.01
_refine_diff_density_max 0.551
_refine_diff_density_min -1.168
_refine_diff_density_rms 0.085
_refine_ls_extinction_method none
_refine_ls_goodness_of_fit_ref 0.849
_refine_ls_hydrogen_treatment constr
_refine_ls_matrix_type full
_refine_ls_number_parameters 391
_refine_ls_number_reflns 6031
_refine_ls_number_restraints 0
_refine_ls_restrained_S_all 0.849
_refine_ls_R_factor_all 0.0386
_refine_ls_R_factor_gt 0.0320
_refine_ls_shift/su_max 0.002
_refine_ls_shift/su_mean 0.000
_refine_ls_structure_factor_coef Fsqd
_refine_ls_weighting_details 'w=1/[\s^2^(Fo^2^)+(0.1000P)^2^] where P=(Fo^2^+2Fc^2^)/3'
_refine_ls_weighting_scheme calc
_refine_ls_wR_factor_gt 0.0978
_refine_ls_wR_factor_ref 0.1045
_reflns_Friedel_coverage 0.000
_reflns_number_gt 5271
_reflns_number_total 6031
_reflns_threshold_expression 'I > 2\s(I)'
_cod_data_source_file d4dt00862f2.cif
_cod_data_source_block 2203106lt_auto
_cod_depositor_comments 'Adding full bibliography for 7716247--7716254.cif.'
_cod_database_code 7716251
_shelx_shelxl_version_number 2018/3
_shelx_space_group_comment
;
The symmetry employed for this shelxl refinement is uniquely defined
by the following loop, which should always be used as a source of
symmetry information in preference to the above space-group names.
They are only intended as comments.
;
_shelx_estimated_absorpt_t_max 0.938
_shelx_estimated_absorpt_t_min 0.356
_olex2_refinement_description
;
1. Fixed Uiso
 At 1.2 times of:
  All C(H) groups
 At 1.5 times of:
  All C(H,H,H) groups
2.a Ternary CH refined with riding coordinates:
 C8(H8)
2.b Aromatic/amide H refined with riding coordinates:
 C2(H2), C3(H3), C4(H4), C5(H5), C6(H6), C9(H9), C10(H10), C11(H11), C12(H12),
 C13(H13), C15(H15), C16(H16), C18(H18), C19(H19), C22(H22), C23(H23), C25(H25),
  C26(H26), C29(H29), C30(H30), C32(H32), C33(H33)
2.c Idealised Me refined as rotating group:
 C20(H20A,H20B,H20C), C27(H27A,H27B,H27C), C34(H34A,H34B,H34C)
;
_olex2_submission_special_instructions 'No special instructions were received'
_oxdiff_exptl_absorpt_empirical_details
;
Empirical correction (ABSPACK) includes:
- Absorption correction using spherical harmonics
- Frame scaling
;
_oxdiff_exptl_absorpt_empirical_full_max 1.375
_oxdiff_exptl_absorpt_empirical_full_min 0.791

loop_
_space_group_symop_operation_xyz
'x, y, z'
'-x+1/2, y+1/2, -z+1/2'
'-x, -y, -z'
'x-1/2, -y-1/2, z-1/2'

loop_
_atom_site_label
_atom_site_type_symbol
_atom_site_fract_x
_atom_site_fract_y
_atom_site_fract_z
_atom_site_U_iso_or_equiv
_atom_site_adp_type
_atom_site_occupancy
_atom_site_site_symmetry_order
_atom_site_calc_flag
_atom_site_refinement_flags_posn
_atom_site_refinement_flags_adp
_atom_site_refinement_flags_occupancy
_atom_site_disorder_assembly
_atom_site_disorder_group
C1 C 0.97376(14) 0.3651(3) 0.73382(15) 0.0184(5) Uani 1 1 d . . . . .
C2 C 0.99344(15) 0.3678(3) 0.81324(15) 0.0214(5) Uani 1 1 d . . . . .
H2 H 0.959333 0.331066 0.845195 0.026 Uiso 1 1 calc R U . . .
C3 C 1.06299(16) 0.4242(3) 0.84634(16) 0.0240(6) Uani 1 1 d . . . . .
H3 H 1.076035 0.425019 0.900807 0.029 Uiso 1 1 calc R U . . .
C4 C 1.11332(15) 0.4791(3) 0.80103(17) 0.0264(6) Uani 1 1 d . . . . .
H4 H 1.160809 0.516930 0.824002 0.032 Uiso 1 1 calc R U . . .
C5 C 1.09351(16) 0.4781(3) 0.72139(17) 0.0269(6) Uani 1 1 d . . . . .
H5 H 1.127605 0.516046 0.689827 0.032 Uiso 1 1 calc R U . . .
C6 C 1.02455(16) 0.4223(3) 0.68762(16) 0.0241(6) Uani 1 1 d . . . . .
H6 H 1.011475 0.422605 0.633153 0.029 Uiso 1 1 calc R U . . .
C7 C 0.89299(15) 0.2388(3) 0.63469(14) 0.0197(5) Uani 1 1 d . . . . .
C8 C 0.80505(15) 0.2205(3) 0.61821(14) 0.0179(5) Uani 1 1 d . . . . .
H8 H 0.789344 0.125712 0.621357 0.022 Uiso 1 1 calc R U . . .
C9 C 0.63274(16) 0.2299(3) 0.73216(15) 0.0223(5) Uani 1 1 d . . . . .
H9 H 0.656216 0.144951 0.734234 0.027 Uiso 1 1 calc R U . . .
C10 C 0.55546(17) 0.2397(3) 0.74078(16) 0.0265(6) Uani 1 1 d . . . . .
H10 H 0.526586 0.162498 0.748635 0.032 Uiso 1 1 calc R U . . .
C11 C 0.52067(16) 0.3625(3) 0.73788(16) 0.0271(6) Uani 1 1 d . . . . .
H11 H 0.467491 0.371269 0.742875 0.033 Uiso 1 1 calc R U . . .
C12 C 0.56539(16) 0.4730(3) 0.72748(16) 0.0268(6) Uani 1 1 d . . . . .
H12 H 0.543244 0.558938 0.725431 0.032 Uiso 1 1 calc R U . . .
C13 C 0.64175(16) 0.4563(3) 0.72021(15) 0.0226(5) Uani 1 1 d . . . . .
H13 H 0.672211 0.532525 0.714386 0.027 Uiso 1 1 calc R U . . .
C14 C 0.80430(15) 0.4591(3) 0.52780(15) 0.0200(5) Uani 1 1 d . . . . .
C15 C 0.76789(15) 0.5593(3) 0.56548(15) 0.0224(5) Uani 1 1 d . . . . .
H15 H 0.719603 0.542033 0.582436 0.027 Uiso 1 1 calc R U . . .
C16 C 0.80130(16) 0.6810(3) 0.57786(16) 0.0207(6) Uani 1 1 d . . . . .
H16 H 0.776155 0.747664 0.603310 0.025 Uiso 1 1 calc R U . . .
C17 C 0.87252(16) 0.7079(3) 0.55319(15) 0.0194(5) Uani 1 1 d . . . . .
C18 C 0.90865(15) 0.6112(3) 0.51405(15) 0.0222(5) Uani 1 1 d . . . . .
H18 H 0.956185 0.629763 0.495863 0.027 Uiso 1 1 calc R U . . .
C19 C 0.87433(15) 0.4872(3) 0.50194(15) 0.0218(5) Uani 1 1 d . . . . .
H19 H 0.898973 0.420963 0.475696 0.026 Uiso 1 1 calc R U . . .
C20 C 0.97929(17) 0.8573(3) 0.56050(17) 0.0264(6) Uani 1 1 d . . . . .
H20A H 0.985773 0.845485 0.506323 0.040 Uiso 1 1 calc R U . . .
H20B H 1.013466 0.796052 0.592522 0.040 Uiso 1 1 calc R U . . .
H20C H 0.992432 0.948493 0.576252 0.040 Uiso 1 1 calc R U . . .
C21 C 0.79510(15) 0.2037(3) 0.44861(15) 0.0198(5) Uani 1 1 d . . . . .
C22 C 0.78505(15) 0.2582(3) 0.37417(15) 0.0217(5) Uani 1 1 d . . . . .
H22 H 0.766268 0.346128 0.366496 0.026 Uiso 1 1 calc R U . . .
C23 C 0.80211(17) 0.1857(3) 0.31203(17) 0.0236(6) Uani 1 1 d . . . . .
H23 H 0.795663 0.224009 0.262047 0.028 Uiso 1 1 calc R U . . .
C24 C 0.82899(14) 0.0554(3) 0.32293(15) 0.0222(6) Uani 1 1 d . . . . .
C25 C 0.83842(15) 0.0003(3) 0.39616(16) 0.0232(6) Uani 1 1 d . . . . .
H25 H 0.856295 -0.088187 0.403644 0.028 Uiso 1 1 calc R U . . .
C26 C 0.82176(15) 0.0743(3) 0.45852(16) 0.0227(6) Uani 1 1 d . . . . .
H26 H 0.828651 0.036025 0.508512 0.027 Uiso 1 1 calc R U . . .
C27 C 0.87993(18) -0.1357(3) 0.26888(18) 0.0305(6) Uani 1 1 d . . . . .
H27A H 0.892323 -0.168249 0.219436 0.046 Uiso 1 1 calc R U . . .
H27B H 0.844252 -0.197338 0.288763 0.046 Uiso 1 1 calc R U . . .
H27C H 0.927495 -0.128853 0.305709 0.046 Uiso 1 1 calc R U . . .
C28 C 0.66419(15) 0.2982(3) 0.51561(15) 0.0191(5) Uani 1 1 d . . . . .
C29 C 0.62156(15) 0.3893(3) 0.46617(15) 0.0208(5) Uani 1 1 d . . . . .
H29 H 0.647692 0.453833 0.440079 0.025 Uiso 1 1 calc R U . . .
C30 C 0.54184(16) 0.3854(3) 0.45537(15) 0.0225(5) Uani 1 1 d . . . . .
H30 H 0.513217 0.446858 0.421576 0.027 Uiso 1 1 calc R U . . .
C31 C 0.50298(16) 0.2910(3) 0.49416(15) 0.0209(5) Uani 1 1 d . . . . .
C32 C 0.54460(16) 0.1983(3) 0.54146(16) 0.0218(6) Uani 1 1 d . . . . .
H32 H 0.518401 0.132409 0.566490 0.026 Uiso 1 1 calc R U . . .
C33 C 0.62514(16) 0.2024(3) 0.55198(15) 0.0203(5) Uani 1 1 d . . . . .
H33 H 0.653709 0.138934 0.584378 0.024 Uiso 1 1 calc R U . . .
C34 C 0.38356(18) 0.2066(3) 0.52349(19) 0.0332(7) Uani 1 1 d . . . . .
H34A H 0.391686 0.116629 0.505446 0.050 Uiso 1 1 calc R U . . .
H34B H 0.328247 0.227447 0.514659 0.050 Uiso 1 1 calc R U . . .
H34C H 0.402741 0.212829 0.578663 0.050 Uiso 1 1 calc R U . . .
Cl1 Cl 0.80840(4) 0.42771(6) 0.84032(3) 0.02137(14) Uani 1 1 d . . . . .
N1 N 0.90320(13) 0.3081(2) 0.70024(13) 0.0203(5) Uani 1 1 d . . . . .
N2 N 0.67554(14) 0.3362(2) 0.72098(13) 0.0202(5) Uani 1 1 d . . . . .
O1 O 0.94130(11) 0.1980(2) 0.59547(12) 0.0272(4) Uani 1 1 d . . . . .
O2 O 0.90069(11) 0.83093(18) 0.56983(12) 0.0229(4) Uani 1 1 d . . . . .
O3 O 0.84444(11) -0.0081(2) 0.25824(11) 0.0279(4) Uani 1 1 d . . . . .
O4 O 0.42453(11) 0.2986(2) 0.48210(12) 0.0269(4) Uani 1 1 d . . . . .
P1 P 0.76771(4) 0.29393(7) 0.52885(4) 0.01760(15) Uani 1 1 d . . . . .
Pd1 Pd 0.79262(2) 0.32564(2) 0.71775(2) 0.01700(9) Uani 1 1 d . . . . .

loop_
_atom_site_aniso_label
_atom_site_aniso_U_11
_atom_site_aniso_U_22
_atom_site_aniso_U_33
_atom_site_aniso_U_23
_atom_site_aniso_U_13
_atom_site_aniso_U_12
C1 0.0130(11) 0.0181(12) 0.0242(13) -0.0011(10) 0.0028(9) 0.0025(10)
C2 0.0188(12) 0.0213(13) 0.0245(13) 0.0017(11) 0.0045(10) 0.0023(11)
C3 0.0233(13) 0.0242(14) 0.0234(13) -0.0028(11) -0.0008(10) 0.0032(11)
C4 0.0170(12) 0.0233(14) 0.0385(16) -0.0065(12) 0.0027(11) -0.0020(11)
C5 0.0230(13) 0.0256(15) 0.0335(15) 0.0003(12) 0.0090(11) -0.0022(12)
C6 0.0243(14) 0.0258(15) 0.0231(13) 0.0027(11) 0.0065(10) 0.0012(11)
C7 0.0188(12) 0.0209(13) 0.0187(12) 0.0021(10) 0.0007(9) 0.0003(11)
C8 0.0186(12) 0.0170(13) 0.0184(12) -0.0008(10) 0.0033(9) 0.0001(10)
C9 0.0195(13) 0.0248(14) 0.0233(13) -0.0027(11) 0.0055(10) -0.0002(11)
C10 0.0252(14) 0.0290(15) 0.0257(13) -0.0011(12) 0.0052(11) -0.0062(12)
C11 0.0167(13) 0.0384(17) 0.0268(14) -0.0017(13) 0.0052(10) 0.0000(12)
C12 0.0249(14) 0.0282(15) 0.0271(14) 0.0004(12) 0.0027(11) 0.0083(12)
C13 0.0224(13) 0.0217(14) 0.0237(13) -0.0015(11) 0.0034(10) 0.0013(11)
C14 0.0194(12) 0.0175(13) 0.0226(12) -0.0007(10) 0.0016(10) 0.0027(10)
C15 0.0165(12) 0.0257(14) 0.0255(13) -0.0019(11) 0.0048(10) 0.0002(11)
C16 0.0197(13) 0.0209(14) 0.0220(13) -0.0027(10) 0.0043(10) 0.0032(10)
C17 0.0205(13) 0.0174(12) 0.0194(12) -0.0002(10) -0.0003(10) 0.0012(11)
C18 0.0192(13) 0.0240(14) 0.0242(13) 0.0000(11) 0.0053(10) -0.0012(11)
C19 0.0200(12) 0.0222(14) 0.0239(13) -0.0032(11) 0.0049(10) 0.0039(11)
C20 0.0233(14) 0.0261(15) 0.0312(15) 0.0010(12) 0.0085(11) -0.0044(12)
C21 0.0161(12) 0.0192(13) 0.0243(13) -0.0045(10) 0.0030(10) -0.0002(10)
C22 0.0205(13) 0.0190(13) 0.0263(13) 0.0002(11) 0.0055(10) 0.0015(11)
C23 0.0208(14) 0.0278(15) 0.0222(13) -0.0002(11) 0.0034(10) 0.0000(11)
C24 0.0133(11) 0.0266(14) 0.0267(13) -0.0075(11) 0.0031(10) -0.0019(11)
C25 0.0213(13) 0.0169(13) 0.0311(14) -0.0032(11) 0.0024(10) 0.0029(11)
C26 0.0219(13) 0.0208(14) 0.0249(13) -0.0003(11) 0.0014(10) 0.0008(11)
C27 0.0278(15) 0.0293(15) 0.0336(15) -0.0137(13) 0.0020(12) 0.0038(13)
C28 0.0184(13) 0.0212(13) 0.0176(12) -0.0042(10) 0.0023(9) -0.0006(11)
C29 0.0205(13) 0.0202(13) 0.0213(12) 0.0011(10) 0.0016(10) 0.0010(11)
C30 0.0234(13) 0.0201(13) 0.0231(13) 0.0009(11) 0.0002(10) 0.0016(11)
C31 0.0173(12) 0.0224(14) 0.0222(13) -0.0048(11) -0.0003(10) 0.0002(11)
C32 0.0191(13) 0.0219(13) 0.0247(13) 0.0021(11) 0.0035(10) -0.0003(11)
C33 0.0207(13) 0.0209(13) 0.0183(12) 0.0006(10) -0.0006(10) 0.0016(11)
C34 0.0207(14) 0.0389(18) 0.0394(17) 0.0063(14) 0.0028(12) -0.0015(13)
Cl1 0.0221(3) 0.0214(3) 0.0212(3) -0.0028(2) 0.0053(2) -0.0034(2)
N1 0.0149(11) 0.0220(12) 0.0242(12) -0.0014(9) 0.0039(9) 0.0006(9)
N2 0.0174(11) 0.0242(12) 0.0189(11) -0.0025(9) 0.0022(8) -0.0013(9)
O1 0.0197(10) 0.0352(11) 0.0276(10) -0.0093(9) 0.0062(8) 0.0009(8)
O2 0.0209(10) 0.0187(10) 0.0295(10) -0.0004(7) 0.0057(8) -0.0027(7)
O3 0.0273(10) 0.0292(11) 0.0274(10) -0.0081(8) 0.0047(8) 0.0049(9)
O4 0.0167(9) 0.0299(11) 0.0331(11) 0.0048(9) 0.0002(8) 0.0001(8)
P1 0.0160(3) 0.0170(3) 0.0198(3) -0.0008(2) 0.0027(2) 0.0004(2)
Pd1 0.01520(12) 0.01748(13) 0.01865(12) -0.00073(6) 0.00353(8) -0.00044(6)

loop_
_atom_type_symbol
_atom_type_description
_atom_type_scat_dispersion_real
_atom_type_scat_dispersion_imag
_atom_type_scat_source
C C 0.0181 0.0091 'International Tables Vol C Tables 4.2.6.8 and 6.1.1.4'
H H 0.0000 0.0000 'International Tables Vol C Tables 4.2.6.8 and 6.1.1.4'
Cl Cl 0.3639 0.7018 'International Tables Vol C Tables 4.2.6.8 and 6.1.1.4'
N N 0.0311 0.0180 'International Tables Vol C Tables 4.2.6.8 and 6.1.1.4'
O O 0.0492 0.0322 'International Tables Vol C Tables 4.2.6.8 and 6.1.1.4'
P P 0.2955 0.4335 'International Tables Vol C Tables 4.2.6.8 and 6.1.1.4'
Pd Pd 0.1215 3.9337 'International Tables Vol C Tables 4.2.6.8 and 6.1.1.4'

loop_
_geom_angle_atom_site_label_1
_geom_angle_atom_site_label_2
_geom_angle_atom_site_label_3
_geom_angle
_geom_angle_site_symmetry_1
_geom_angle_site_symmetry_3
_geom_angle_publ_flag
C2 C1 C6 118.9(2) . . ?
C2 C1 N1 120.3(2) . . ?
C6 C1 N1 120.8(2) . . ?
C1 C2 H2 119.9 . . ?
C1 C2 C3 120.3(3) . . ?
C3 C2 H2 119.9 . . ?
C2 C3 H3 119.5 . . ?
C4 C3 C2 120.9(3) . . ?
C4 C3 H3 119.5 . . ?
C3 C4 H4 120.4 . . ?
C3 C4 C5 119.1(2) . . ?
C5 C4 H4 120.4 . . ?
C4 C5 H5 119.7 . . ?
C6 C5 C4 120.6(3) . . ?
C6 C5 H5 119.7 . . ?
C1 C6 H6 119.9 . . ?
C5 C6 C1 120.2(3) . . ?
C5 C6 H6 119.9 . . ?
C8 C7 Pd1 53.55(12) . . ?
N1 C7 C8 103.5(2) . . ?
N1 C7 Pd1 49.92(13) . . ?
O1 C7 C8 127.0(2) . . ?
O1 C7 N1 129.5(2) . . ?
O1 C7 Pd1 179.4(2) . . ?
C7 C8 H8 112.4 . . ?
C7 C8 P1 110.44(18) . . ?
C7 C8 Pd1 90.09(15) . . ?
P1 C8 H8 112.4 . . ?
P1 C8 Pd1 117.27(14) . . ?
Pd1 C8 H8 112.4 . . ?
C10 C9 H9 118.9 . . ?
N2 C9 H9 118.9 . . ?
N2 C9 C10 122.2(3) . . ?
C9 C10 H10 120.3 . . ?
C11 C10 C9 119.5(3) . . ?
C11 C10 H10 120.3 . . ?
C10 C11 H11 120.8 . . ?
C10 C11 C12 118.3(3) . . ?
C12 C11 H11 120.8 . . ?
C11 C12 H12 120.4 . . ?
C13 C12 C11 119.2(3) . . ?
C13 C12 H12 120.4 . . ?
C12 C13 H13 118.6 . . ?
N2 C13 C12 122.7(3) . . ?
N2 C13 H13 118.6 . . ?
C15 C14 P1 118.7(2) . . ?
C19 C14 C15 118.8(2) . . ?
C19 C14 P1 121.7(2) . . ?
C14 C15 H15 119.7 . . ?
C16 C15 C14 120.7(3) . . ?
C16 C15 H15 119.7 . . ?
C15 C16 H16 119.9 . . ?
C15 C16 C17 120.3(2) . . ?
C17 C16 H16 119.9 . . ?
C18 C17 C16 120.0(3) . . ?
O2 C17 C16 115.1(2) . . ?
O2 C17 C18 125.0(3) . . ?
C17 C18 H18 120.3 . . ?
C19 C18 C17 119.3(2) . . ?
C19 C18 H18 120.3 . . ?
C14 C19 H19 119.6 . . ?
C18 C19 C14 120.9(2) . . ?
C18 C19 H19 119.6 . . ?
H20A C20 H20B 109.5 . . ?
H20A C20 H20C 109.5 . . ?
H20B C20 H20C 109.5 . . ?
O2 C20 H20A 109.5 . . ?
O2 C20 H20B 109.5 . . ?
O2 C20 H20C 109.5 . . ?
C22 C21 P1 121.1(2) . . ?
C26 C21 C22 118.7(2) . . ?
C26 C21 P1 120.1(2) . . ?
C21 C22 H22 119.6 . . ?
C23 C22 C21 120.8(3) . . ?
C23 C22 H22 119.6 . . ?
C22 C23 H23 120.1 . . ?
C22 C23 C24 119.8(3) . . ?
C24 C23 H23 120.1 . . ?
C25 C24 C23 119.8(3) . . ?
O3 C24 C23 115.5(2) . . ?
O3 C24 C25 124.7(3) . . ?
C24 C25 H25 120.0 . . ?
C24 C25 C26 120.1(3) . . ?
C26 C25 H25 120.0 . . ?
C21 C26 H26 119.6 . . ?
C25 C26 C21 120.8(3) . . ?
C25 C26 H26 119.6 . . ?
H27A C27 H27B 109.5 . . ?
H27A C27 H27C 109.5 . . ?
H27B C27 H27C 109.5 . . ?
O3 C27 H27A 109.5 . . ?
O3 C27 H27B 109.5 . . ?
O3 C27 H27C 109.5 . . ?
C29 C28 P1 122.2(2) . . ?
C33 C28 C29 119.2(2) . . ?
C33 C28 P1 118.4(2) . . ?
C28 C29 H29 119.9 . . ?
C30 C29 C28 120.2(3) . . ?
C30 C29 H29 119.9 . . ?
C29 C30 H30 119.9 . . ?
C29 C30 C31 120.1(2) . . ?
C31 C30 H30 119.9 . . ?
C32 C31 C30 120.1(3) . . ?
O4 C31 C30 115.7(2) . . ?
O4 C31 C32 124.2(3) . . ?
C31 C32 H32 120.2 . . ?
C31 C32 C33 119.5(3) . . ?
C33 C32 H32 120.2 . . ?
C28 C33 C32 120.8(2) . . ?
C28 C33 H33 119.6 . . ?
C32 C33 H33 119.6 . . ?
H34A C34 H34B 109.5 . . ?
H34A C34 H34C 109.5 . . ?
H34B C34 H34C 109.5 . . ?
O4 C34 H34A 109.5 . . ?
O4 C34 H34B 109.5 . . ?
O4 C34 H34C 109.5 . . ?
C1 N1 Pd1 134.70(18) . . ?
C7 N1 C1 125.1(2) . . ?
C7 N1 Pd1 99.44(17) . . ?
C9 N2 C13 118.1(2) . . ?
C9 N2 Pd1 122.70(19) . . ?
C13 N2 Pd1 118.82(18) . . ?
C17 O2 C20 118.2(2) . . ?
C24 O3 C27 116.7(2) . . ?
C31 O4 C34 116.7(2) . . ?
C8 P1 C14 108.24(12) . . ?
C8 P1 C21 111.94(13) . . ?
C8 P1 C28 111.27(13) . . ?
C14 P1 C21 109.28(13) . . ?
C14 P1 C28 109.38(12) . . ?
C28 P1 C21 106.69(12) . . ?
C8 Pd1 C7 36.36(9) . . ?
C8 Pd1 Cl1 166.54(7) . . ?
Cl1 Pd1 C7 131.22(6) . . ?
N1 Pd1 C7 30.64(9) . . ?
N1 Pd1 C8 66.99(10) . . ?
N1 Pd1 Cl1 100.79(7) . . ?
N1 Pd1 N2 172.55(9) . . ?
N2 Pd1 C7 142.14(8) . . ?
N2 Pd1 C8 105.81(10) . . ?
N2 Pd1 Cl1 86.56(6) . . ?

loop_
_geom_bond_atom_site_label_1
_geom_bond_atom_site_label_2
_geom_bond_distance
_geom_bond_site_symmetry_2
_geom_bond_publ_flag
C1 C2 1.387(4) . ?
C1 C6 1.408(4) . ?
C1 N1 1.411(3) . ?
C2 H2 0.9500 . ?
C2 C3 1.392(4) . ?
C3 H3 0.9500 . ?
C3 C4 1.383(4) . ?
C4 H4 0.9500 . ?
C4 C5 1.390(4) . ?
C5 H5 0.9500 . ?
C5 C6 1.385(4) . ?
C6 H6 0.9500 . ?
C7 C8 1.534(3) . ?
C7 N1 1.337(3) . ?
C7 O1 1.233(3) . ?
C7 Pd1 2.588(3) . ?
C8 H8 1.0000 . ?
C8 P1 1.773(3) . ?
C8 Pd1 2.082(3) . ?
C9 H9 0.9500 . ?
C9 C10 1.384(4) . ?
C9 N2 1.340(4) . ?
C10 H10 0.9500 . ?
C10 C11 1.380(4) . ?
C11 H11 0.9500 . ?
C11 C12 1.390(4) . ?
C12 H12 0.9500 . ?
C12 C13 1.369(4) . ?
C13 H13 0.9500 . ?
C13 N2 1.349(4) . ?
C14 C15 1.410(4) . ?
C14 C19 1.394(4) . ?
C14 P1 1.789(3) . ?
C15 H15 0.9500 . ?
C15 C16 1.365(4) . ?
C16 H16 0.9500 . ?
C16 C17 1.401(4) . ?
C17 C18 1.396(4) . ?
C17 O2 1.354(3) . ?
C18 H18 0.9500 . ?
C18 C19 1.392(4) . ?
C19 H19 0.9500 . ?
C20 H20A 0.9800 . ?
C20 H20B 0.9800 . ?
C20 H20C 0.9800 . ?
C20 O2 1.431(3) . ?
C21 C22 1.405(4) . ?
C21 C26 1.391(4) . ?
C21 P1 1.798(3) . ?
C22 H22 0.9500 . ?
C22 C23 1.381(4) . ?
C23 H23 0.9500 . ?
C23 C24 1.402(4) . ?
C24 C25 1.388(4) . ?
C24 O3 1.364(3) . ?
C25 H25 0.9500 . ?
C25 C26 1.390(4) . ?
C26 H26 0.9500 . ?
C27 H27A 0.9800 . ?
C27 H27B 0.9800 . ?
C27 H27C 0.9800 . ?
C27 O3 1.432(4) . ?
C28 C29 1.404(4) . ?
C28 C33 1.391(4) . ?
C28 P1 1.792(3) . ?
C29 H29 0.9500 . ?
C29 C30 1.380(4) . ?
C30 H30 0.9500 . ?
C30 C31 1.402(4) . ?
C31 C32 1.387(4) . ?
C31 O4 1.359(3) . ?
C32 H32 0.9500 . ?
C32 C33 1.394(4) . ?
C33 H33 0.9500 . ?
C34 H34A 0.9800 . ?
C34 H34B 0.9800 . ?
C34 H34C 0.9800 . ?
C34 O4 1.433(4) . ?
Cl1 Pd1 2.3649(6) . ?
N1 Pd1 2.007(2) . ?
N2 Pd1 2.058(2) . ?

loop_
_geom_torsion_atom_site_label_1
_geom_torsion_atom_site_label_2
_geom_torsion_atom_site_label_3
_geom_torsion_atom_site_label_4
_geom_torsion
_geom_torsion_site_symmetry_1
_geom_torsion_site_symmetry_2
_geom_torsion_site_symmetry_3
_geom_torsion_site_symmetry_4
_geom_torsion_publ_flag
C1 C2 C3 C4 0.4(4) . . . . ?
C2 C1 C6 C5 1.1(4) . . . . ?
C2 C1 N1 C7 -143.5(3) . . . . ?
C2 C1 N1 Pd1 48.9(4) . . . . ?
C2 C3 C4 C5 0.4(4) . . . . ?
C3 C4 C5 C6 -0.4(4) . . . . ?
C4 C5 C6 C1 -0.3(4) . . . . ?
C6 C1 C2 C3 -1.1(4) . . . . ?
C6 C1 N1 C7 37.8(4) . . . . ?
C6 C1 N1 Pd1 -129.8(3) . . . . ?
C7 C8 P1 C14 -50.2(2) . . . . ?
C7 C8 P1 C21 70.3(2) . . . . ?
C7 C8 P1 C28 -170.41(18) . . . . ?
C8 C7 N1 C1 -171.1(2) . . . . ?
C8 C7 N1 Pd1 0.0(2) . . . . ?
C9 C10 C11 C12 -1.0(4) . . . . ?
C10 C9 N2 C13 1.7(4) . . . . ?
C10 C9 N2 Pd1 174.4(2) . . . . ?
C10 C11 C12 C13 0.2(4) . . . . ?
C11 C12 C13 N2 1.5(4) . . . . ?
C12 C13 N2 C9 -2.5(4) . . . . ?
C12 C13 N2 Pd1 -175.4(2) . . . . ?
C14 C15 C16 C17 0.0(4) . . . . ?
C15 C14 C19 C18 1.1(4) . . . . ?
C15 C14 P1 C8 -81.1(2) . . . . ?
C15 C14 P1 C21 156.8(2) . . . . ?
C15 C14 P1 C28 40.3(2) . . . . ?
C15 C16 C17 C18 1.6(4) . . . . ?
C15 C16 C17 O2 -178.9(2) . . . . ?
C16 C17 C18 C19 -1.9(4) . . . . ?
C16 C17 O2 C20 167.8(2) . . . . ?
C17 C18 C19 C14 0.5(4) . . . . ?
C18 C17 O2 C20 -12.7(4) . . . . ?
C19 C14 C15 C16 -1.3(4) . . . . ?
C19 C14 P1 C8 88.5(2) . . . . ?
C19 C14 P1 C21 -33.7(3) . . . . ?
C19 C14 P1 C28 -150.1(2) . . . . ?
C21 C22 C23 C24 0.7(4) . . . . ?
C22 C21 C26 C25 0.2(4) . . . . ?
C22 C21 P1 C8 -167.2(2) . . . . ?
C22 C21 P1 C14 -47.3(3) . . . . ?
C22 C21 P1 C28 70.9(2) . . . . ?
C22 C23 C24 C25 -0.1(4) . . . . ?
C22 C23 C24 O3 -179.9(2) . . . . ?
C23 C24 C25 C26 -0.4(4) . . . . ?
C23 C24 O3 C27 173.3(2) . . . . ?
C24 C25 C26 C21 0.4(4) . . . . ?
C25 C24 O3 C27 -6.4(4) . . . . ?
C26 C21 C22 C23 -0.8(4) . . . . ?
C26 C21 P1 C8 17.3(3) . . . . ?
C26 C21 P1 C14 137.2(2) . . . . ?
C26 C21 P1 C28 -104.6(2) . . . . ?
C28 C29 C30 C31 0.5(4) . . . . ?
C29 C28 C33 C32 -1.7(4) . . . . ?
C29 C28 P1 C8 156.6(2) . . . . ?
C29 C28 P1 C14 37.1(3) . . . . ?
C29 C28 P1 C21 -81.0(2) . . . . ?
C29 C30 C31 C32 -2.3(4) . . . . ?
C29 C30 C31 O4 177.5(2) . . . . ?
C30 C31 C32 C33 2.0(4) . . . . ?
C30 C31 O4 C34 -177.6(3) . . . . ?
C31 C32 C33 C28 0.0(4) . . . . ?
C32 C31 O4 C34 2.1(4) . . . . ?
C33 C28 C29 C30 1.5(4) . . . . ?
C33 C28 P1 C8 -27.5(3) . . . . ?
C33 C28 P1 C14 -147.1(2) . . . . ?
C33 C28 P1 C21 94.9(2) . . . . ?
N1 C1 C2 C3 -179.9(2) . . . . ?
N1 C1 C6 C5 179.8(3) . . . . ?
N1 C7 C8 P1 119.3(2) . . . . ?
N1 C7 C8 Pd1 0.0(2) . . . . ?
N2 C9 C10 C11 0.0(4) . . . . ?
O1 C7 C8 P1 -60.6(3) . . . . ?
O1 C7 C8 Pd1 -179.9(3) . . . . ?
O1 C7 N1 C1 8.8(5) . . . . ?
O1 C7 N1 Pd1 179.9(3) . . . . ?
O2 C17 C18 C19 178.7(2) . . . . ?
O3 C24 C25 C26 179.3(2) . . . . ?
O4 C31 C32 C33 -177.7(2) . . . . ?
P1 C14 C15 C16 168.5(2) . . . . ?
P1 C14 C19 C18 -168.5(2) . . . . ?
P1 C21 C22 C23 -176.3(2) . . . . ?
P1 C21 C26 C25 175.8(2) . . . . ?
P1 C28 C29 C30 177.3(2) . . . . ?
P1 C28 C33 C32 -177.7(2) . . . . ?
Pd1 C7 C8 P1 119.31(18) . . . . ?
Pd1 C7 N1 C1 -171.1(3) . . . . ?
Pd1 C8 P1 C14 50.99(17) . . . . ?
Pd1 C8 P1 C21 171.49(13) . . . . ?
Pd1 C8 P1 C28 -69.22(17) . . . . ?
